data_4314776
loop_
_publ_author_name
'Adolfo Horn'
'Gabrieli L. Parrilha'
'Karen V. Melo'
'Christiane Fernandes'
'Manfredo Horner'
'Lorenzo do C. Visentin'
'Jullyane A. S. Santos'
'Monique S. Santos'
'Elis C.A. Eleutherio'
'Marcos D. Pereira'

_publ_section_title
;
 An Iron-Based Cytosolic Catalase and Superoxide Dismutase Mimic Complex
;
_journal_name_full 'Inorganic Chemistry'
_journal_page_first 1274
_journal_page_last 1276
_journal_paper_doi 10.1021/ic901904b
_journal_volume 49
_journal_year 2010
_chemical_formula_moiety 'C15 H18 Cl3 Fe N4 O4'
_chemical_formula_sum 'C15 H18 Cl3 Fe N4 O4'
_chemical_formula_weight 480.53
_chemical_name_common '[Fe(HPClNOL)Cl2]NO3'
_chemical_name_systematic
;
 ?
;
_space_group_IT_number 14
_symmetry_cell_setting monoclinic
_symmetry_space_group_name_Hall '-P 2ybc'
_symmetry_space_group_name_H-M 'P 1 21/c 1'
_atom_sites_solution_hydrogens geom
_atom_sites_solution_primary direct
_atom_sites_solution_secondary difmap
_audit_creation_method SHELXL-97
_cell_angle_alpha 90.00
_cell_angle_beta 93.370(2)
_cell_angle_gamma 90.00
_cell_formula_units_Z 4
_cell_length_a 8.7751(3)
_cell_length_b 9.0778(4)
_cell_length_c 24.3869(10)
_cell_measurement_temperature 295(2)
_cell_measurement_theta_max 30
_cell_measurement_theta_min 1
_cell_volume 1939.27(13)
_computing_cell_refinement 'SAINT (Bruker, 2004)'
_computing_data_collection 'COSMO/APEX2 (Bruker, 2004)'
_computing_data_reduction 'SAINT (Bruker, 2004)'
_computing_molecular_graphics 'ORTEP3 (Farrugia, 1997)'
_computing_publication_material 'WinGX (Farrugia, 1999)'
_computing_structure_refinement 'SHELXL97 (Sheldrick, 1997)'
_computing_structure_solution 'SHELXS97 (Sheldrick, 1997)'
_diffrn_ambient_temperature 295(2)
_diffrn_measured_fraction_theta_full 0.991
_diffrn_measured_fraction_theta_max 0.991
_diffrn_measurement_device_type 'Bruker APEXII CCD area-detector diffractometer'
_diffrn_measurement_method 'phi and omega scans'
_diffrn_radiation_monochromator graphite
_diffrn_radiation_source 'fine-focus sealed tube'
_diffrn_radiation_type MoK\a
_diffrn_radiation_wavelength 0.71073
_diffrn_reflns_av_R_equivalents 0.0230
_diffrn_reflns_av_sigmaI/netI 0.0239
_diffrn_reflns_limit_h_max 12
_diffrn_reflns_limit_h_min -12
_diffrn_reflns_limit_k_max 12
_diffrn_reflns_limit_k_min -12
_diffrn_reflns_limit_l_max 31
_diffrn_reflns_limit_l_min -33
_diffrn_reflns_number 21642
_diffrn_reflns_theta_full 29.56
_diffrn_reflns_theta_max 29.56
_diffrn_reflns_theta_min 2.32
_exptl_absorpt_coefficient_mu 1.220
_exptl_absorpt_correction_T_max 0.8287
_exptl_absorpt_correction_T_min 0.4821
_exptl_absorpt_correction_type multi-scan
_exptl_absorpt_process_details 'Sadabs (Sheldrick, 1996)'
_exptl_crystal_colour yellow
_exptl_crystal_density_diffrn 1.646
_exptl_crystal_density_method 'not measured'
_exptl_crystal_description block
_exptl_crystal_F_000 980
_exptl_crystal_size_max 0.70
_exptl_crystal_size_mid 0.23
_exptl_crystal_size_min 0.16
_refine_diff_density_max 0.297
_refine_diff_density_min -0.278
_refine_diff_density_rms 0.056
_refine_ls_extinction_method none
_refine_ls_goodness_of_fit_ref 1.022
_refine_ls_hydrogen_treatment mixed
_refine_ls_matrix_type full
_refine_ls_number_parameters 248
_refine_ls_number_reflns 5397
_refine_ls_number_restraints 0
_refine_ls_restrained_S_all 1.022
_refine_ls_R_factor_all 0.0437
_refine_ls_R_factor_gt 0.0293
_refine_ls_shift/su_max 0.001
_refine_ls_shift/su_mean 0.000
_refine_ls_structure_factor_coef Fsqd
_refine_ls_weighting_details 'calc w=1/[\s^2^(Fo^2^)+(0.0434P)^2^+0.4394P] where P=(Fo^2^+2Fc^2^)/3'
_refine_ls_weighting_scheme calc
_refine_ls_wR_factor_gt 0.0772
_refine_ls_wR_factor_ref 0.0830
_reflns_number_gt 4215
_reflns_number_total 5397
_reflns_threshold_expression >2sigma(I)
_cod_data_source_file ic901904b_si_002.cif
_cod_data_source_block mhad
_cod_original_sg_symbol_Hall '-P 2ybc '
_cod_database_code 4314776

loop_
_symmetry_equiv_pos_as_xyz
'x, y, z'
'-x, y+1/2, -z+1/2'
'-x, -y, -z'
'x, -y-1/2, z-1/2'

loop_
_atom_site_label
_atom_site_type_symbol
_atom_site_fract_x
_atom_site_fract_y
_atom_site_fract_z
_atom_site_U_iso_or_equiv
_atom_site_adp_type
_atom_site_occupancy
_atom_site_symmetry_multiplicity
_atom_site_calc_flag
_atom_site_refinement_flags
_atom_site_disorder_assembly
_atom_site_disorder_group
H1 H 0.237(2) 0.978(3) 0.3392(9) 0.052(7) Uiso 1 1 d . . .
C1 C 0.28070(17) 0.49789(18) 0.39113(7) 0.0353(3) Uani 1 1 d . . .
H1A H 0.3476 0.4645 0.4217 0.042 Uiso 1 1 calc R . .
H1B H 0.2710 0.4192 0.3643 0.042 Uiso 1 1 calc R . .
C2 C 0.12660(17) 0.53587(19) 0.41089(6) 0.0338(3) Uani 1 1 d . . .
C3 C 0.0114(2) 0.4324(2) 0.41400(7) 0.0444(4) Uani 1 1 d . . .
H3 H 0.0247 0.3367 0.4015 0.053 Uiso 1 1 calc R . .
C4 C -0.12393(19) 0.4742(3) 0.43603(8) 0.0521(5) Uani 1 1 d . . .
H4 H -0.2026 0.4063 0.4386 0.063 Uiso 1 1 calc R . .
C5 C -0.14144(18) 0.6153(3) 0.45392(7) 0.0488(5) Uani 1 1 d . . .
H5 H -0.2313 0.6440 0.4693 0.059 Uiso 1 1 calc R . .
C6 C -0.02396(18) 0.7152(2) 0.44890(7) 0.0405(4) Uani 1 1 d . . .
H6 H -0.0364 0.8118 0.4606 0.049 Uiso 1 1 calc R . .
C7 C 0.51415(16) 0.62078(18) 0.36234(7) 0.0346(3) Uani 1 1 d . . .
H7A H 0.5366 0.5722 0.3283 0.042 Uiso 1 1 calc R . .
H7B H 0.5571 0.5616 0.3926 0.042 Uiso 1 1 calc R . .
C8 C 0.58714(16) 0.77110(18) 0.36434(6) 0.0320(3) Uani 1 1 d . . .
C9 C 0.72298(18) 0.8007(2) 0.34049(8) 0.0424(4) Uani 1 1 d . . .
H9 H 0.7679 0.7300 0.3191 0.051 Uiso 1 1 calc R . .
C10 C 0.7912(2) 0.9369(2) 0.34890(8) 0.0515(5) Uani 1 1 d . . .
H10 H 0.8831 0.9583 0.3335 0.062 Uiso 1 1 calc R . .
C11 C 0.7219(2) 1.0397(2) 0.38019(8) 0.0521(5) Uani 1 1 d . . .
H11 H 0.7673 1.1310 0.3869 0.062 Uiso 1 1 calc R . .
C12 C 0.5839(2) 1.0062(2) 0.40161(7) 0.0418(4) Uani 1 1 d . . .
H12 H 0.5356 1.0768 0.4221 0.050 Uiso 1 1 calc R . .
C13 C 0.26640(17) 0.65584(18) 0.31113(6) 0.0336(3) Uani 1 1 d . . .
H13A H 0.1602 0.6271 0.3122 0.040 Uiso 1 1 calc R . .
H13B H 0.3130 0.5955 0.2839 0.040 Uiso 1 1 calc R . .
C14 C 0.27612(17) 0.81487(18) 0.29535(6) 0.0332(3) Uani 1 1 d . . .
H14 H 0.3841 0.8403 0.2930 0.040 Uiso 1 1 calc R . .
C15 C 0.1930(2) 0.8536(2) 0.24098(7) 0.0462(4) Uani 1 1 d . . .
H15A H 0.2503 0.8139 0.2115 0.055 Uiso 1 1 calc R . .
H15B H 0.1918 0.9599 0.2371 0.055 Uiso 1 1 calc R . .
N1 N 0.10810(14) 0.67562(15) 0.42748(5) 0.0326(3) Uani 1 1 d . . .
N2 N 0.34586(13) 0.63097(14) 0.36596(5) 0.0286(3) Uani 1 1 d . . .
N3 N 0.51780(14) 0.87429(15) 0.39354(5) 0.0317(3) Uani 1 1 d . . .
O1 O 0.21763(13) 0.89565(14) 0.34092(5) 0.0343(2) Uani 1 1 d . . .
Cl1 Cl 0.00146(6) 0.78793(8) 0.23252(2) 0.06478(16) Uani 1 1 d . . .
Cl2 Cl 0.21243(6) 1.02257(6) 0.45708(2) 0.05537(14) Uani 1 1 d . . .
Cl3 Cl 0.42461(5) 0.70467(5) 0.495982(17) 0.04199(11) Uani 1 1 d . . .
Fe1 Fe 0.30136(2) 0.81612(2) 0.421229(9) 0.02950(7) Uani 1 1 d . . .
N4 N 0.40595(18) 0.19641(16) 0.30126(7) 0.0430(3) Uani 1 1 d . . .
O2 O 0.4516(2) 0.10041(18) 0.27189(7) 0.0781(5) Uani 1 1 d . . .
O3 O 0.4684(3) 0.31562(18) 0.30361(11) 0.1096(9) Uani 1 1 d . . .
O4 O 0.29662(16) 0.17147(14) 0.33124(7) 0.0586(4) Uani 1 1 d . . .

loop_
_atom_site_aniso_label
_atom_site_aniso_U_11
_atom_site_aniso_U_22
_atom_site_aniso_U_33
_atom_site_aniso_U_23
_atom_site_aniso_U_13
_atom_site_aniso_U_12
C1 0.0402(7) 0.0277(8) 0.0387(9) -0.0010(7) 0.0100(6) -0.0040(6)
C2 0.0373(7) 0.0376(9) 0.0269(7) 0.0027(7) 0.0051(6) -0.0067(6)
C3 0.0486(9) 0.0474(11) 0.0375(9) 0.0048(8) 0.0038(7) -0.0165(8)
C4 0.0391(8) 0.0744(15) 0.0429(10) 0.0121(10) 0.0032(7) -0.0213(9)
C5 0.0304(7) 0.0808(15) 0.0359(9) 0.0109(10) 0.0069(6) -0.0032(8)
C6 0.0331(7) 0.0568(11) 0.0323(8) 0.0026(8) 0.0069(6) 0.0044(7)
C7 0.0302(6) 0.0316(8) 0.0431(9) -0.0049(7) 0.0103(6) 0.0010(6)
C8 0.0307(6) 0.0341(8) 0.0315(8) 0.0002(6) 0.0036(6) -0.0019(6)
C9 0.0349(7) 0.0473(11) 0.0462(10) 0.0008(8) 0.0127(7) -0.0022(7)
C10 0.0403(8) 0.0579(13) 0.0573(12) 0.0065(10) 0.0117(8) -0.0149(8)
C11 0.0524(10) 0.0465(11) 0.0574(12) -0.0024(9) 0.0032(9) -0.0221(9)
C12 0.0480(9) 0.0373(10) 0.0402(9) -0.0064(7) 0.0032(7) -0.0098(7)
C13 0.0368(7) 0.0365(9) 0.0279(7) -0.0068(7) 0.0057(6) -0.0036(6)
C14 0.0346(7) 0.0376(9) 0.0280(7) -0.0022(6) 0.0058(6) -0.0027(6)
C15 0.0462(9) 0.0579(12) 0.0343(9) 0.0054(8) 0.0017(7) -0.0057(8)
N1 0.0306(6) 0.0391(8) 0.0287(6) 0.0004(6) 0.0068(5) -0.0009(5)
N2 0.0296(5) 0.0264(6) 0.0307(6) -0.0022(5) 0.0080(5) -0.0018(5)
N3 0.0343(6) 0.0319(7) 0.0293(6) -0.0032(5) 0.0045(5) -0.0054(5)
O1 0.0416(6) 0.0280(7) 0.0337(6) -0.0008(5) 0.0065(4) -0.0006(5)
Cl1 0.0445(2) 0.0932(5) 0.0554(3) 0.0079(3) -0.0084(2) -0.0077(2)
Cl2 0.0702(3) 0.0442(3) 0.0538(3) -0.0163(2) 0.0220(2) 0.0073(2)
Cl3 0.0446(2) 0.0485(3) 0.0327(2) 0.00157(17) 0.00137(15) -0.00453(17)
Fe1 0.03228(11) 0.02952(13) 0.02748(12) -0.00502(9) 0.00842(8) -0.00172(8)
N4 0.0550(8) 0.0288(8) 0.0470(9) 0.0020(6) 0.0179(7) -0.0013(6)
O2 0.1134(13) 0.0546(10) 0.0722(11) -0.0175(8) 0.0539(10) -0.0136(9)
O3 0.1233(16) 0.0456(10) 0.171(2) -0.0307(11) 0.0984(16) -0.0335(10)
O4 0.0594(8) 0.0355(8) 0.0847(11) -0.0039(7) 0.0359(8) -0.0022(6)

loop_
_atom_type_symbol
_atom_type_description
_atom_type_scat_dispersion_real
_atom_type_scat_dispersion_imag
_atom_type_scat_source
C C 0.0033 0.0016 'International Tables Vol C Tables 4.2.6.8 and 6.1.1.4'
H H 0.0000 0.0000 'International Tables Vol C Tables 4.2.6.8 and 6.1.1.4'
N N 0.0061 0.0033 'International Tables Vol C Tables 4.2.6.8 and 6.1.1.4'
O O 0.0106 0.0060 'International Tables Vol C Tables 4.2.6.8 and 6.1.1.4'
Cl Cl 0.1484 0.1585 'International Tables Vol C Tables 4.2.6.8 and 6.1.1.4'
Fe Fe 0.3463 0.8444 'International Tables Vol C Tables 4.2.6.8 and 6.1.1.4'

loop_
_geom_angle_atom_site_label_1
_geom_angle_atom_site_label_2
_geom_angle_atom_site_label_3
_geom_angle
_geom_angle_site_symmetry_1
_geom_angle_site_symmetry_3
_geom_angle_publ_flag
N2 C1 C2 108.77(13) . . ?
N2 C1 H1A 109.9 . . ?
C2 C1 H1A 109.9 . . ?
N2 C1 H1B 109.9 . . ?
C2 C1 H1B 109.9 . . ?
H1A C1 H1B 108.3 . . ?
N1 C2 C3 121.46(15) . . ?
N1 C2 C1 116.11(13) . . ?
C3 C2 C1 122.38(16) . . ?
C4 C3 C2 118.75(19) . . ?
C4 C3 H3 120.6 . . ?
C2 C3 H3 120.6 . . ?
C5 C4 C3 119.73(17) . . ?
C5 C4 H4 120.1 . . ?
C3 C4 H4 120.1 . . ?
C4 C5 C6 119.25(16) . . ?
C4 C5 H5 120.4 . . ?
C6 C5 H5 120.4 . . ?
N1 C6 C5 121.42(18) . . ?
N1 C6 H6 119.3 . . ?
C5 C6 H6 119.3 . . ?
N2 C7 C8 111.30(13) . . ?
N2 C7 H7A 109.4 . . ?
C8 C7 H7A 109.4 . . ?
N2 C7 H7B 109.4 . . ?
C8 C7 H7B 109.4 . . ?
H7A C7 H7B 108.0 . . ?
N3 C8 C9 121.04(15) . . ?
N3 C8 C7 116.33(12) . . ?
C9 C8 C7 122.51(15) . . ?
C8 C9 C10 119.18(17) . . ?
C8 C9 H9 120.4 . . ?
C10 C9 H9 120.4 . . ?
C11 C10 C9 119.27(16) . . ?
C11 C10 H10 120.4 . . ?
C9 C10 H10 120.4 . . ?
C10 C11 C12 119.23(17) . . ?
C10 C11 H11 120.4 . . ?
C12 C11 H11 120.4 . . ?
N3 C12 C11 121.51(17) . . ?
N3 C12 H12 119.2 . . ?
C11 C12 H12 119.2 . . ?
N2 C13 C14 110.26(12) . . ?
N2 C13 H13A 109.6 . . ?
C14 C13 H13A 109.6 . . ?
N2 C13 H13B 109.6 . . ?
C14 C13 H13B 109.6 . . ?
H13A C13 H13B 108.1 . . ?
O1 C14 C13 105.21(12) . . ?
O1 C14 C15 112.27(14) . . ?
C13 C14 C15 114.60(14) . . ?
O1 C14 H14 108.2 . . ?
C13 C14 H14 108.2 . . ?
C15 C14 H14 108.2 . . ?
C14 C15 Cl1 115.18(12) . . ?
C14 C15 H15A 108.5 . . ?
Cl1 C15 H15A 108.5 . . ?
C14 C15 H15B 108.5 . . ?
Cl1 C15 H15B 108.5 . . ?
H15A C15 H15B 107.5 . . ?
C2 N1 C6 119.36(14) . . ?
C2 N1 Fe1 115.59(9) . . ?
C6 N1 Fe1 124.96(12) . . ?
C1 N2 C7 112.44(12) . . ?
C1 N2 C13 108.86(12) . . ?
C7 N2 C13 111.74(12) . . ?
C1 N2 Fe1 106.34(9) . . ?
C7 N2 Fe1 107.22(9) . . ?
C13 N2 Fe1 110.08(9) . . ?
C12 N3 C8 119.70(13) . . ?
C12 N3 Fe1 124.32(11) . . ?
C8 N3 Fe1 115.93(10) . . ?
C14 O1 Fe1 113.97(9) . . ?
C14 O1 H1 111.1(16) . . ?
Fe1 O1 H1 107.9(16) . . ?
N3 Fe1 N1 154.44(5) . . ?
N3 Fe1 O1 83.80(5) . . ?
N1 Fe1 O1 92.00(5) . . ?
N3 Fe1 N2 78.51(5) . . ?
N1 Fe1 N2 76.00(5) . . ?
O1 Fe1 N2 76.40(5) . . ?
N3 Fe1 Cl2 104.86(4) . . ?
N1 Fe1 Cl2 100.17(4) . . ?
O1 Fe1 Cl2 88.08(4) . . ?
N2 Fe1 Cl2 163.77(4) . . ?
N3 Fe1 Cl3 88.49(4) . . ?
N1 Fe1 Cl3 91.10(4) . . ?
O1 Fe1 Cl3 168.16(3) . . ?
N2 Fe1 Cl3 93.29(4) . . ?
Cl2 Fe1 Cl3 102.61(2) . . ?
O2 N4 O3 120.40(16) . . ?
O2 N4 O4 120.21(15) . . ?
O3 N4 O4 119.34(16) . . ?

loop_
_geom_bond_atom_site_label_1
_geom_bond_atom_site_label_2
_geom_bond_distance
_geom_bond_site_symmetry_2
_geom_bond_publ_flag
C1 N2 1.485(2) . ?
C1 C2 1.502(2) . ?
C1 H1A 0.9700 . ?
C1 H1B 0.9700 . ?
C2 N1 1.344(2) . ?
C2 C3 1.385(2) . ?
C3 C4 1.385(3) . ?
C3 H3 0.9300 . ?
C4 C5 1.365(3) . ?
C4 H4 0.9300 . ?
C5 C6 1.384(3) . ?
C5 H5 0.9300 . ?
C6 N1 1.3478(19) . ?
C6 H6 0.9300 . ?
C7 N2 1.4875(17) . ?
C7 C8 1.507(2) . ?
C7 H7A 0.9700 . ?
C7 H7B 0.9700 . ?
C8 N3 1.344(2) . ?
C8 C9 1.383(2) . ?
C9 C10 1.383(3) . ?
C9 H9 0.9300 . ?
C10 C11 1.371(3) . ?
C10 H10 0.9300 . ?
C11 C12 1.381(2) . ?
C11 H11 0.9300 . ?
C12 N3 1.340(2) . ?
C12 H12 0.9300 . ?
C13 N2 1.488(2) . ?
C13 C14 1.498(2) . ?
C13 H13A 0.9700 . ?
C13 H13B 0.9700 . ?
C14 O1 1.4503(19) . ?
C14 C15 1.517(2) . ?
C14 H14 0.9800 . ?
C15 Cl1 1.7834(18) . ?
C15 H15A 0.9700 . ?
C15 H15B 0.9700 . ?
N1 Fe1 2.1346(13) . ?
N2 Fe1 2.2036(12) . ?
N3 Fe1 2.1196(12) . ?
O1 Fe1 2.1743(12) . ?
O1 H1 0.77(2) . ?
Cl2 Fe1 2.2284(5) . ?
Cl3 Fe1 2.2989(5) . ?
N4 O2 1.211(2) . ?
N4 O3 1.213(2) . ?
N4 O4 1.2605(19) . ?

loop_
_geom_torsion_atom_site_label_1
_geom_torsion_atom_site_label_2
_geom_torsion_atom_site_label_3
_geom_torsion_atom_site_label_4
_geom_torsion
_geom_torsion_site_symmetry_1
_geom_torsion_site_symmetry_2
_geom_torsion_site_symmetry_3
_geom_torsion_site_symmetry_4
_geom_torsion_publ_flag
N2 C1 C2 N1 -30.98(19) . . . . ?
N2 C1 C2 C3 151.40(15) . . . . ?
N1 C2 C3 C4 -1.6(3) . . . . ?
C1 C2 C3 C4 175.85(16) . . . . ?
C2 C3 C4 C5 0.3(3) . . . . ?
C3 C4 C5 C6 1.0(3) . . . . ?
C4 C5 C6 N1 -1.0(3) . . . . ?
N2 C7 C8 N3 30.7(2) . . . . ?
N2 C7 C8 C9 -153.13(15) . . . . ?
N3 C8 C9 C10 2.7(3) . . . . ?
C7 C8 C9 C10 -173.27(17) . . . . ?
C8 C9 C10 C11 -0.7(3) . . . . ?
C9 C10 C11 C12 -1.4(3) . . . . ?
C10 C11 C12 N3 1.5(3) . . . . ?
N2 C13 C14 O1 -53.82(15) . . . . ?
N2 C13 C14 C15 -177.63(12) . . . . ?
O1 C14 C15 Cl1 -70.68(18) . . . . ?
C13 C14 C15 Cl1 49.27(19) . . . . ?
C3 C2 N1 C6 1.7(2) . . . . ?
C1 C2 N1 C6 -175.93(14) . . . . ?
C3 C2 N1 Fe1 178.45(13) . . . . ?
C1 C2 N1 Fe1 0.81(17) . . . . ?
C5 C6 N1 C2 -0.4(2) . . . . ?
C5 C6 N1 Fe1 -176.81(12) . . . . ?
C2 C1 N2 C7 160.73(13) . . . . ?
C2 C1 N2 C13 -74.89(15) . . . . ?
C2 C1 N2 Fe1 43.67(14) . . . . ?
C8 C7 N2 C1 -151.67(13) . . . . ?
C8 C7 N2 C13 85.56(16) . . . . ?
C8 C7 N2 Fe1 -35.14(15) . . . . ?
C14 C13 N2 C1 155.48(12) . . . . ?
C14 C13 N2 C7 -79.74(15) . . . . ?
C14 C13 N2 Fe1 39.28(13) . . . . ?
C11 C12 N3 C8 0.5(3) . . . . ?
C11 C12 N3 Fe1 -176.78(14) . . . . ?
C9 C8 N3 C12 -2.6(2) . . . . ?
C7 C8 N3 C12 173.58(14) . . . . ?
C9 C8 N3 Fe1 174.86(13) . . . . ?
C7 C8 N3 Fe1 -8.90(18) . . . . ?
C13 C14 O1 Fe1 43.77(13) . . . . ?
C15 C14 O1 Fe1 169.04(11) . . . . ?
C12 N3 Fe1 N1 172.78(13) . . . . ?
C8 N3 Fe1 N1 -4.60(19) . . . . ?
C12 N3 Fe1 O1 91.17(14) . . . . ?
C8 N3 Fe1 O1 -86.21(11) . . . . ?
C12 N3 Fe1 N2 168.51(14) . . . . ?
C8 N3 Fe1 N2 -8.87(11) . . . . ?
C12 N3 Fe1 Cl2 4.82(14) . . . . ?
C8 N3 Fe1 Cl2 -172.56(10) . . . . ?
C12 N3 Fe1 Cl3 -97.83(13) . . . . ?
C8 N3 Fe1 Cl3 84.79(11) . . . . ?
C2 N1 Fe1 N3 14.54(19) . . . . ?
C6 N1 Fe1 N3 -168.93(12) . . . . ?
C2 N1 Fe1 O1 94.31(11) . . . . ?
C6 N1 Fe1 O1 -89.16(13) . . . . ?
C2 N1 Fe1 N2 18.85(11) . . . . ?
C6 N1 Fe1 N2 -164.61(14) . . . . ?
C2 N1 Fe1 Cl2 -177.28(10) . . . . ?
C6 N1 Fe1 Cl2 -0.75(13) . . . . ?
C2 N1 Fe1 Cl3 -74.26(11) . . . . ?
C6 N1 Fe1 Cl3 102.27(13) . . . . ?
C14 O1 Fe1 N3 61.14(10) . . . . ?
C14 O1 Fe1 N1 -93.57(10) . . . . ?
C14 O1 Fe1 N2 -18.49(10) . . . . ?
C14 O1 Fe1 Cl2 166.32(10) . . . . ?
C14 O1 Fe1 Cl3 11.5(2) . . . . ?
C1 N2 Fe1 N3 144.39(10) . . . . ?
C7 N2 Fe1 N3 23.90(10) . . . . ?
C13 N2 Fe1 N3 -97.84(9) . . . . ?
C1 N2 Fe1 N1 -33.71(9) . . . . ?
C7 N2 Fe1 N1 -154.20(11) . . . . ?
C13 N2 Fe1 N1 84.05(9) . . . . ?
C1 N2 Fe1 O1 -129.29(10) . . . . ?
C7 N2 Fe1 O1 110.22(10) . . . . ?
C13 N2 Fe1 O1 -11.53(9) . . . . ?
C1 N2 Fe1 Cl2 -111.83(14) . . . . ?
C7 N2 Fe1 Cl2 127.68(12) . . . . ?
C13 N2 Fe1 Cl2 5.94(18) . . . . ?
C1 N2 Fe1 Cl3 56.60(9) . . . . ?
C7 N2 Fe1 Cl3 -63.89(9) . . . . ?
C13 N2 Fe1 Cl3 174.37(9) . . . . ?
